data_4020716
loop_
_publ_author_name
'Jason Lagona'
'James C. Fettinger'
'Lyle Isaacs'

_publ_section_title
;
 Cucurbit[n]uril Analogues: Synthetic and Mechanistic Studies
;
_journal_name_full 'Journal of Organic Chemistry'
_journal_page_first 10381
_journal_page_last 10392
_journal_paper_doi 10.1021/jo051655r
_journal_volume 70
_journal_year 2005
_chemical_formula_moiety 'C30 H36 N12 O10'
_chemical_formula_sum 'C30 H36 N12 O10'
_chemical_formula_weight 724.71
_space_group_IT_number 14
_symmetry_cell_setting monoclinic
_symmetry_space_group_name_Hall '-P 2yn'
_symmetry_space_group_name_H-M 'P 1 21/n 1'
_cell_angle_alpha 90.00
_cell_angle_beta 94.8780(10)
_cell_angle_gamma 90.00
_cell_formula_units_Z 4
_cell_length_a 9.6635(3)
_cell_length_b 16.6677(5)
_cell_length_c 21.0632(6)
_cell_measurement_temperature 203(2)
_cell_volume 3380.33(17)
_diffrn_ambient_temperature 203(2)
_exptl_crystal_density_diffrn 1.424
_cod_depositor_comments
;
The following automatic conversions were performed:
'_symmetry_cell_setting' value 'Monoclinic' changed to 'monoclinic'
according to '/home/saulius/struct/CIF-dictionaries/cif_core.dic'
dictionary named 'cif_core.dic' version 2.4.1 from 2010-06-29.

Automatic conversion script
Id: cif_fix_enum 1527 2010-12-29 10:47:43Z saulius 
;
_cod_original_sg_symbol_H-M 'P 21/n'
_cod_database_code 4020716

loop_
_symmetry_equiv_pos_as_xyz
'x, y, z'
'-x+1/2, y+1/2, -z+1/2'
'-x, -y, -z'
'x-1/2, -y-1/2, z-1/2'

loop_
_atom_site_label
_atom_site_type_symbol
_atom_site_fract_x
_atom_site_fract_y
_atom_site_fract_z
_atom_site_U_iso_or_equiv
_atom_site_adp_type
_atom_site_occupancy
_atom_site_symmetry_multiplicity
_atom_site_calc_flag
_atom_site_refinement_flags
_atom_site_disorder_assembly
_atom_site_disorder_group
C1 C 1.05397(11) -0.19717(6) 0.77789(5) 0.0328(2) Uani 1 1 d . . .
H1A H 1.0496(14) -0.2358(9) 0.7447(7) 0.035(3) Uiso 1 1 d . . .
H1B H 1.1424(15) -0.1694(9) 0.7805(7) 0.038(3) Uiso 1 1 d . . .
C1A C 0.80418(9) -0.16532(5) 0.76922(4) 0.02498(16) Uani 1 1 d . . .
C1B C 0.73194(10) -0.19275(6) 0.70558(4) 0.02747(17) Uani 1 1 d . . .
C1C C 0.54763(10) -0.14200(7) 0.62590(5) 0.0332(2) Uani 1 1 d . . .
H1C1 H 0.4733(15) -0.1035(9) 0.6291(7) 0.038(3) Uiso 1 1 d . . .
H1C2 H 0.5092(15) -0.1988(10) 0.6228(7) 0.044(4) Uiso 1 1 d . . .
C1D C 0.62812(12) -0.12121(8) 0.56908(5) 0.0400(2) Uani 1 1 d . . .
H1D1 H 0.7084(19) -0.1593(11) 0.5673(8) 0.059(5) Uiso 1 1 d . . .
H1D2 H 0.6731(19) -0.0694(11) 0.5753(9) 0.058(5) Uiso 1 1 d . . .
C1E C 0.53584(14) -0.11972(8) 0.50686(5) 0.0424(2) Uani 1 1 d . . .
H1E1 H 0.4892(18) -0.1712(11) 0.5000(8) 0.057(5) Uiso 1 1 d . . .
H1E2 H 0.4587(18) -0.0775(11) 0.5103(8) 0.055(5) Uiso 1 1 d . . .
C1F C 0.6170(2) -0.09949(11) 0.45029(7) 0.0584(4) Uani 1 1 d . . .
H1F1 H 0.671(2) -0.0501(13) 0.4588(10) 0.070(6) Uiso 1 1 d . . .
H1F2 H 0.558(2) -0.0908(13) 0.4110(11) 0.080(6) Uiso 1 1 d . . .
H1F3 H 0.685(2) -0.1424(14) 0.4416(11) 0.081(6) Uiso 1 1 d . . .
N1 N 0.94484(8) -0.13862(5) 0.76291(4) 0.02690(15) Uani 1 1 d . . .
N1B N 0.63385(8) -0.13587(5) 0.68640(4) 0.02876(16) Uani 1 1 d . . .
O1B O 0.75797(8) -0.25286(5) 0.67652(4) 0.03607(16) Uani 1 1 d . . .
C2 C 0.96110(9) -0.05842(6) 0.78230(4) 0.02559(17) Uani 1 1 d . . .
C2A C 0.72530(9) -0.08988(5) 0.78798(4) 0.02337(16) Uani 1 1 d . . .
C2B C 0.61401(9) -0.07706(6) 0.73190(4) 0.02723(17) Uani 1 1 d . . .
N2 N 0.83105(8) -0.02815(5) 0.79151(4) 0.02439(14) Uani 1 1 d . . .
O2 O 1.06959(7) -0.02230(4) 0.78708(4) 0.03282(15) Uani 1 1 d . . .
O2B O 0.52722(8) -0.02514(5) 0.72708(4) 0.03744(17) Uani 1 1 d . . .
C3 C 0.80730(10) 0.05667(5) 0.80261(4) 0.02459(16) Uani 1 1 d . . .
H3A H 0.8832(13) 0.0861(7) 0.7862(6) 0.024(3) Uiso 1 1 d . . .
H3B H 0.7193(13) 0.0718(8) 0.7811(6) 0.027(3) Uiso 1 1 d . . .
C3A C 0.68763(9) 0.07381(5) 0.90589(4) 0.02230(15) Uani 1 1 d . . .
C3B C 0.56269(9) 0.12502(5) 0.88006(4) 0.02511(16) Uani 1 1 d . . .
C3C C 0.41707(10) 0.23417(6) 0.92104(5) 0.03027(19) Uani 1 1 d . . .
H3C1 H 0.3798(14) 0.2343(8) 0.9618(7) 0.037(3) Uiso 1 1 d . . .
H3C2 H 0.3520(16) 0.2076(10) 0.8894(7) 0.044(4) Uiso 1 1 d . . .
C3D C 0.44841(10) 0.31844(6) 0.89955(5) 0.03089(19) Uani 1 1 d . . .
H3D1 H 0.5002(15) 0.3184(9) 0.8601(7) 0.041(4) Uiso 1 1 d . . .
H3D2 H 0.5042(13) 0.3436(8) 0.9309(6) 0.025(3) Uiso 1 1 d . . .
C3E C 0.31302(12) 0.36480(7) 0.88553(6) 0.0396(2) Uani 1 1 d . . .
H3E1 H 0.2556(18) 0.3359(12) 0.8470(9) 0.062(5) Uiso 1 1 d . . .
H3E2 H 0.2568(17) 0.3627(10) 0.9245(8) 0.050(4) Uiso 1 1 d . . .
C3F C 0.33482(19) 0.45140(9) 0.86763(9) 0.0582(4) Uani 1 1 d . . .
H3F1 H 0.388(2) 0.4790(13) 0.9071(10) 0.072(6) Uiso 1 1 d . . .
H3F2 H 0.241(2) 0.4822(13) 0.8588(10) 0.077(6) Uiso 1 1 d . . .
H3F3 H 0.405(2) 0.4581(13) 0.8368(10) 0.079(6) Uiso 1 1 d . . .
N3 N 0.80703(8) 0.07785(4) 0.86937(3) 0.02329(14) Uani 1 1 d . . .
N3B N 0.53958(8) 0.18230(5) 0.92570(4) 0.02622(15) Uani 1 1 d . . .
O3B O 0.49482(8) 0.11641(5) 0.82980(4) 0.03411(16) Uani 1 1 d . . .
C4 C 0.91985(10) 0.11425(5) 0.90295(4) 0.02655(17) Uani 1 1 d . . .
C4A C 0.73831(9) 0.11386(5) 0.96928(4) 0.02425(16) Uani 1 1 d . . .
C4B C 0.63621(10) 0.18241(5) 0.97795(4) 0.02746(17) Uani 1 1 d . . .
N4 N 0.87812(8) 0.14007(5) 0.96166(4) 0.02764(16) Uani 1 1 d . . .
O4 O 1.03297(8) 0.12524(5) 0.88408(4) 0.03559(16) Uani 1 1 d . . .
O4B O 0.63735(9) 0.22770(5) 1.02272(4) 0.04080(18) Uani 1 1 d . . .
C5 C 0.97377(12) 0.14015(7) 1.01916(5) 0.0358(2) Uani 1 1 d . . .
H5A H 1.0665(17) 0.1437(10) 1.0056(8) 0.046(4) Uiso 1 1 d . . .
H5B H 0.9471(15) 0.1827(9) 1.0459(7) 0.037(3) Uiso 1 1 d . . .
O5 O 0.96516(8) 0.06691(5) 1.05370(4) 0.03839(17) Uani 1 1 d . . .
C6 C 0.82821(12) 0.05615(7) 1.07271(5) 0.0350(2) Uani 1 1 d . . .
H6A H 0.8042(15) 0.1026(9) 1.0980(7) 0.040(4) Uiso 1 1 d . . .
H6B H 0.8247(15) 0.0048(9) 1.0941(7) 0.038(3) Uiso 1 1 d . . .
N6 N 0.72791(9) 0.05265(5) 1.01720(4) 0.02813(16) Uani 1 1 d . . .
C7 C 0.67878(10) -0.01889(6) 0.98975(4) 0.02781(18) Uani 1 1 d . . .
N7 N 0.64557(8) -0.00539(4) 0.92511(4) 0.02457(15) Uani 1 1 d . . .
O7 O 0.66121(10) -0.08065(5) 1.01813(4) 0.03985(18) Uani 1 1 d . . .
C8 C 0.57887(9) -0.06574(6) 0.88310(4) 0.02580(17) Uani 1 1 d . . .
H8A H 0.5343(14) -0.1024(8) 0.9084(6) 0.031(3) Uiso 1 1 d . . .
H8B H 0.5116(15) -0.0408(9) 0.8527(7) 0.035(3) Uiso 1 1 d . . .
N8 N 0.67373(8) -0.11240(5) 0.84791(4) 0.02541(15) Uani 1 1 d . . .
C9 C 0.72621(10) -0.18576(6) 0.86966(5) 0.02863(18) Uani 1 1 d . . .
N9 N 0.79301(9) -0.22146(5) 0.82067(4) 0.02911(16) Uani 1 1 d . . .
O9 O 0.71333(9) -0.21570(5) 0.92120(4) 0.03824(17) Uani 1 1 d . . .
C10 C 0.90759(12) -0.27694(6) 0.83364(5) 0.0350(2) Uani 1 1 d . . .
H10A H 0.8981(15) -0.3011(9) 0.8745(7) 0.041(4) Uiso 1 1 d . . .
H10B H 0.9073(15) -0.3163(9) 0.7980(7) 0.039(3) Uiso 1 1 d . . .
O10 O 1.03734(8) -0.23574(5) 0.83718(4) 0.03606(16) Uani 1 1 d . . .
C21 C 0.12129(14) 0.21483(9) 0.73241(7) 0.0524(3) Uani 1 1 d . . .
N21 N 0.0626(2) 0.27365(12) 0.72657(10) 0.0902(6) Uani 1 1 d . . .
C22 C 0.1976(2) 0.14039(10) 0.74041(12) 0.0686(5) Uani 1 1 d . . .
H22A H 0.272(3) 0.1376(18) 0.7132(16) 0.124(11) Uiso 1 1 d . . .
H22B H 0.141(3) 0.100(2) 0.7367(15) 0.124(10) Uiso 1 1 d . . .
H22C H 0.278(5) 0.139(2) 0.769(2) 0.171(15) Uiso 1 1 d . . .
N23 N 0.8043(2) 0.05553(11) 0.65142(8) 0.0785(5) Uani 1 1 d . . .
C23 C 0.86781(18) 0.08620(10) 0.61643(7) 0.0557(3) Uani 0.55 1 d P A 1
C24 C 0.9672(8) 0.1321(5) 0.5815(3) 0.0706(16) Uani 0.55 1 d P A 1
H24A H 1.0457 0.1479 0.6105 0.106 Uiso 0.55 1 calc PR A 1
H24B H 0.9219 0.1796 0.5630 0.106 Uiso 0.55 1 calc PR A 1
H24C H 0.9994 0.0991 0.5478 0.106 Uiso 0.55 1 calc PR A 1
C23A C 0.86781(18) 0.08620(10) 0.61643(7) 0.0557(3) Uani 0.45 1 d P A 2
C24A C 0.9281(11) 0.1174(6) 0.5604(4) 0.077(2) Uani 0.45 1 d P A 2
H24D H 0.9137 0.0791 0.5258 0.115 Uiso 0.45 1 calc PR A 2
H24E H 1.0268 0.1260 0.5702 0.115 Uiso 0.45 1 calc PR A 2
H24F H 0.8838 0.1678 0.5478 0.115 Uiso 0.45 1 calc PR A 2

loop_
_atom_site_aniso_label
_atom_site_aniso_U_11
_atom_site_aniso_U_22
_atom_site_aniso_U_33
_atom_site_aniso_U_23
_atom_site_aniso_U_13
_atom_site_aniso_U_12
C1 0.0292(4) 0.0345(5) 0.0347(5) -0.0048(4) 0.0028(4) 0.0086(4)
C1A 0.0255(4) 0.0240(4) 0.0255(4) -0.0029(3) 0.0025(3) 0.0022(3)
C1B 0.0263(4) 0.0286(4) 0.0277(4) -0.0048(3) 0.0036(3) -0.0009(3)
C1C 0.0279(4) 0.0425(5) 0.0284(4) -0.0067(4) -0.0021(3) -0.0002(4)
C1D 0.0354(5) 0.0542(7) 0.0303(5) -0.0038(4) 0.0016(4) -0.0044(5)
C1E 0.0495(6) 0.0460(6) 0.0308(5) -0.0012(4) -0.0018(4) -0.0079(5)
C1F 0.0763(10) 0.0655(9) 0.0337(6) -0.0002(6) 0.0072(6) -0.0147(8)
N1 0.0230(3) 0.0280(4) 0.0298(4) -0.0044(3) 0.0029(3) 0.0026(3)
N1B 0.0264(4) 0.0336(4) 0.0259(4) -0.0058(3) -0.0003(3) 0.0022(3)
O1B 0.0384(4) 0.0328(4) 0.0369(4) -0.0124(3) 0.0019(3) 0.0028(3)
C2 0.0256(4) 0.0280(4) 0.0234(4) -0.0012(3) 0.0036(3) 0.0017(3)
C2A 0.0239(4) 0.0232(4) 0.0232(4) -0.0022(3) 0.0031(3) 0.0010(3)
C2B 0.0251(4) 0.0305(4) 0.0260(4) -0.0032(3) 0.0020(3) 0.0015(3)
N2 0.0243(3) 0.0227(3) 0.0267(3) -0.0012(3) 0.0053(3) 0.0003(3)
O2 0.0268(3) 0.0356(4) 0.0366(4) -0.0035(3) 0.0056(3) -0.0029(3)
O2B 0.0344(4) 0.0406(4) 0.0363(4) -0.0063(3) -0.0028(3) 0.0123(3)
C3 0.0297(4) 0.0224(4) 0.0222(4) 0.0017(3) 0.0051(3) 0.0014(3)
C3A 0.0241(4) 0.0213(4) 0.0218(4) -0.0001(3) 0.0034(3) 0.0024(3)
C3B 0.0245(4) 0.0250(4) 0.0262(4) 0.0020(3) 0.0041(3) 0.0029(3)
C3C 0.0258(4) 0.0279(4) 0.0379(5) 0.0024(4) 0.0073(4) 0.0073(3)
C3D 0.0296(4) 0.0283(4) 0.0358(5) 0.0043(4) 0.0084(4) 0.0056(3)
C3E 0.0358(5) 0.0344(5) 0.0492(6) 0.0065(4) 0.0077(5) 0.0100(4)
C3F 0.0656(9) 0.0381(6) 0.0750(10) 0.0183(6) 0.0296(8) 0.0186(6)
N3 0.0234(3) 0.0244(3) 0.0224(3) -0.0008(3) 0.0038(3) 0.0005(3)
N3B 0.0264(3) 0.0246(3) 0.0281(4) 0.0008(3) 0.0049(3) 0.0058(3)
O3B 0.0320(3) 0.0382(4) 0.0310(3) -0.0016(3) -0.0035(3) 0.0066(3)
C4 0.0264(4) 0.0250(4) 0.0282(4) -0.0006(3) 0.0016(3) 0.0019(3)
C4A 0.0268(4) 0.0236(4) 0.0223(4) -0.0009(3) 0.0020(3) 0.0038(3)
C4B 0.0307(4) 0.0248(4) 0.0274(4) -0.0008(3) 0.0052(3) 0.0046(3)
N4 0.0264(4) 0.0295(4) 0.0268(4) -0.0034(3) 0.0005(3) 0.0007(3)
O4 0.0272(3) 0.0403(4) 0.0398(4) -0.0036(3) 0.0063(3) -0.0037(3)
O4B 0.0482(4) 0.0382(4) 0.0356(4) -0.0122(3) 0.0010(3) 0.0124(3)
C5 0.0342(5) 0.0402(5) 0.0318(5) -0.0063(4) -0.0051(4) 0.0004(4)
O5 0.0382(4) 0.0416(4) 0.0337(4) 0.0001(3) -0.0066(3) 0.0096(3)
C6 0.0437(5) 0.0365(5) 0.0239(4) 0.0004(4) -0.0027(4) 0.0065(4)
N6 0.0360(4) 0.0264(4) 0.0218(3) 0.0013(3) 0.0010(3) 0.0035(3)
C7 0.0321(4) 0.0272(4) 0.0246(4) 0.0017(3) 0.0051(3) 0.0030(3)
N7 0.0296(4) 0.0220(3) 0.0225(3) 0.0006(2) 0.0049(3) -0.0002(3)
O7 0.0578(5) 0.0307(4) 0.0313(4) 0.0074(3) 0.0053(3) -0.0035(3)
C8 0.0236(4) 0.0265(4) 0.0280(4) -0.0029(3) 0.0064(3) -0.0019(3)
N8 0.0288(4) 0.0229(3) 0.0253(3) -0.0009(3) 0.0067(3) 0.0001(3)
C9 0.0315(4) 0.0246(4) 0.0302(4) -0.0003(3) 0.0048(3) -0.0006(3)
N9 0.0333(4) 0.0246(3) 0.0298(4) 0.0008(3) 0.0049(3) 0.0041(3)
O9 0.0499(4) 0.0324(4) 0.0337(4) 0.0062(3) 0.0109(3) 0.0025(3)
C10 0.0403(5) 0.0277(4) 0.0370(5) 0.0007(4) 0.0027(4) 0.0087(4)
O10 0.0352(4) 0.0373(4) 0.0348(4) -0.0010(3) -0.0025(3) 0.0094(3)
C21 0.0388(6) 0.0576(8) 0.0608(8) -0.0036(6) 0.0041(6) -0.0044(6)
N21 0.0774(11) 0.0833(12) 0.1094(15) -0.0069(10) 0.0043(10) 0.0319(9)
C22 0.0538(9) 0.0431(7) 0.1072(15) 0.0101(8) -0.0035(9) -0.0082(6)
N23 0.0960(12) 0.0844(11) 0.0582(8) 0.0058(8) 0.0259(8) -0.0147(9)
C23 0.0671(9) 0.0562(8) 0.0451(7) 0.0061(6) 0.0133(6) 0.0053(7)
C24 0.070(3) 0.066(3) 0.080(4) 0.027(3) 0.029(3) 0.015(2)
C23A 0.0671(9) 0.0562(8) 0.0451(7) 0.0061(6) 0.0133(6) 0.0053(7)
C24A 0.109(7) 0.053(3) 0.076(5) 0.027(3) 0.048(4) 0.024(4)

loop_
_geom_bond_atom_site_label_1
_geom_bond_atom_site_label_2
_geom_bond_distance
_geom_bond_site_symmetry_2
_geom_bond_publ_flag
C1 O10 1.4258(14) . ?
C1 N1 1.4518(12) . ?
C1A N9 1.4426(12) . ?
C1A N1 1.4471(12) . ?
C1A C1B 1.5278(12) . ?
C1A C2A 1.5394(12) . ?
C1B O1B 1.2116(12) . ?
C1B N1B 1.3768(12) . ?
C1C N1B 1.4656(12) . ?
C1C C1D 1.5217(16) . ?
C1D C1E 1.5215(16) . ?
C1E C1F 1.5192(19) . ?
N1 C2 1.4025(12) . ?
N1B C2B 1.3956(12) . ?
C2 O2 1.2058(12) . ?
C2 N2 1.3831(11) . ?
C2A N8 1.4456(11) . ?
C2A N2 1.4477(11) . ?
C2A C2B 1.5432(12) . ?
C2B O2B 1.2034(12) . ?
N2 C3 1.4544(11) . ?
C3 N3 1.4501(11) . ?
C3A N3 1.4416(11) . ?
C3A N7 1.4490(11) . ?
C3A C4A 1.5354(12) . ?
C3A C3B 1.5397(12) . ?
C3B O3B 1.2055(12) . ?
C3B N3B 1.3865(12) . ?
C3C N3B 1.4624(11) . ?
C3C C3D 1.5142(14) . ?
C3D C3E 1.5266(14) . ?
C3E C3F 1.5110(18) . ?
N3 C4 1.3877(12) . ?
N3B C4B 1.3815(12) . ?
C4 O4 1.2085(12) . ?
C4 N4 1.4007(12) . ?
C4A N4 1.4418(12) . ?
C4A N6 1.4445(11) . ?
C4A C4B 1.5307(12) . ?
C4B O4B 1.2072(12) . ?
N4 C5 1.4596(13) . ?
C5 O5 1.4271(14) . ?
O5 C6 1.4263(15) . ?
C6 N6 1.4551(12) . ?
N6 C7 1.3910(12) . ?
C7 O7 1.2097(12) . ?
C7 N7 1.3903(12) . ?
N7 C8 1.4537(12) . ?
C8 N8 1.4527(11) . ?
N8 C9 1.3865(12) . ?
C9 O9 1.2108(12) . ?
C9 N9 1.3961(12) . ?
N9 C10 1.4506(13) . ?
C10 O10 1.4260(14) . ?
C21 N21 1.134(2) . ?
C21 C22 1.446(2) . ?
N23 C23 1.122(2) . ?
C23 C24 1.473(9) . ?
